data_7158089
loop_
_publ_author_name
'Liu, Yali'
'Wei, Yu'
'Yang, Zhen'
'Li, Yang'
'Liu, Yan'
'Liu, Ping'

_publ_section_title
;
 Highly selective C3-H iodination of pyrrolo[1,2-<i>a</i>]quinoxalines.
;
_journal_issue 23
_journal_name_full 'Organic &amp; biomolecular chemistry'
_journal_page_first 5191
_journal_page_last 5196
_journal_paper_doi 10.1039/d1ob00759a
_journal_volume 19
_journal_year 2021
_chemical_formula_moiety 'C11 H7 I N2'
_chemical_formula_sum 'C11 H7 I N2'
_chemical_formula_weight 294.09
_space_group_crystal_system orthorhombic
_space_group_IT_number 33
_space_group_name_Hall 'P 2c -2n'
_space_group_name_H-M_alt 'P n a 21'
_atom_sites_solution_hydrogens geom
_atom_sites_solution_primary direct
_audit_creation_date 2020-07-06
_audit_creation_method
;
Olex2 1.2
(compiled 2018.05.29 svn.r3508 for OlexSys, GUI svn.r5506)
;
_audit_update_record
;
2021-02-10 deposited with the CCDC.	2021-05-19 downloaded from the CCDC.
;
_cell_angle_alpha 90
_cell_angle_beta 90
_cell_angle_gamma 90
_cell_formula_units_Z 4
_cell_length_a 13.3693(5)
_cell_length_b 4.2733(2)
_cell_length_c 16.9207(6)
_cell_measurement_reflns_used 9981
_cell_measurement_temperature 173(2)
_cell_measurement_theta_max 26.74
_cell_measurement_theta_min 4.73
_cell_volume 966.70(7)
_computing_cell_refinement 'SAINT V8.38A (?, 2016)'
_computing_data_collection 'Bruker APEX3'
_computing_data_reduction 'SAINT V8.38A (?, 2016)'
_computing_molecular_graphics 'Olex2 (Dolomanov et al., 2009)'
_computing_publication_material 'Olex2 (Dolomanov et al., 2009)'
_computing_structure_refinement 'XL (Sheldrick, 2008)'
_computing_structure_solution 'ShelXS (Sheldrick, 2008)'
_diffrn_ambient_temperature 173.0
_diffrn_detector_area_resol_mean 8
_diffrn_measured_fraction_theta_full 0.986
_diffrn_measured_fraction_theta_max 0.988
_diffrn_measurement_device_type 'Bruker D8 Venture'
_diffrn_measurement_method '\w and \f scans'
_diffrn_radiation_monochromator graphite
_diffrn_radiation_type MoK\a
_diffrn_radiation_wavelength 0.71073
_diffrn_reflns_av_R_equivalents 0.0292
_diffrn_reflns_av_unetI/netI 0.0153
_diffrn_reflns_Laue_measured_fraction_full 0.986
_diffrn_reflns_Laue_measured_fraction_max 0.988
_diffrn_reflns_limit_h_max 16
_diffrn_reflns_limit_h_min -16
_diffrn_reflns_limit_k_max 5
_diffrn_reflns_limit_k_min -5
_diffrn_reflns_limit_l_max 21
_diffrn_reflns_limit_l_min -21
_diffrn_reflns_number 16465
_diffrn_reflns_point_group_measured_fraction_full 0.986
_diffrn_reflns_point_group_measured_fraction_max 0.988
_diffrn_reflns_theta_full 25.242
_diffrn_reflns_theta_max 26.744
_diffrn_reflns_theta_min 4.729
_diffrn_source 'sealed tube'
_exptl_absorpt_coefficient_mu 3.269
_exptl_absorpt_correction_T_max 0.7454
_exptl_absorpt_correction_T_min 0.6108
_exptl_absorpt_correction_type multi-scan
_exptl_absorpt_process_details SADABS
_exptl_crystal_density_diffrn 2.021
_exptl_crystal_description block
_exptl_crystal_F_000 560
_exptl_crystal_size_max 0.19
_exptl_crystal_size_mid 0.17
_exptl_crystal_size_min 0.15
_refine_diff_density_max 0.215
_refine_diff_density_min -0.221
_refine_diff_density_rms 0.042
_refine_ls_abs_structure_details
;
 Refined as an inversion twin.
;
_refine_ls_abs_structure_Flack 0.44(2)
_refine_ls_extinction_method none
_refine_ls_goodness_of_fit_ref 1.027
_refine_ls_hydrogen_treatment constr
_refine_ls_matrix_type full
_refine_ls_number_parameters 128
_refine_ls_number_reflns 2045
_refine_ls_number_restraints 1
_refine_ls_restrained_S_all 1.027
_refine_ls_R_factor_all 0.0114
_refine_ls_R_factor_gt 0.0111
_refine_ls_shift/su_max 0.001
_refine_ls_shift/su_mean 0.000
_refine_ls_structure_factor_coef Fsqd
_refine_ls_weighting_details 'w=1/[\s^2^(Fo^2^)+(0.0153P)^2^+0.1735P] where P=(Fo^2^+2Fc^2^)/3'
_refine_ls_weighting_scheme calc
_refine_ls_wR_factor_gt 0.0280
_refine_ls_wR_factor_ref 0.0281
_reflns_Friedel_coverage 0.934
_reflns_Friedel_fraction_full 0.987
_reflns_Friedel_fraction_max 0.989
_reflns_number_gt 2018
_reflns_number_total 2045
_reflns_threshold_expression 'I > 2\s(I)'
_cod_data_source_file d1ob00759a2.cif
_cod_data_source_block 11_d
_cod_depositor_comments 'Adding full bibliography for 7158088--7158089.cif.'
_cod_database_code 7158089
_shelx_shelxl_version_number 2016/6
_shelx_space_group_comment
;
The symmetry employed for this shelxl refinement is uniquely defined
by the following loop, which should always be used as a source of
symmetry information in preference to the above space-group names.
They are only intended as comments.
;
_shelx_estimated_absorpt_t_max 0.640
_shelx_estimated_absorpt_t_min 0.576
_olex2_refinement_description
;
1. Twinned data refinement
 Scales: 0.56(2)
 0.44(2)
2. Fixed Uiso
 At 1.2 times of:
  All C(H) groups
3.a Aromatic/amide H refined with riding coordinates:
 C2(H2), C3(H3), C4(H4), C5(H5), C7(H7), C10(H10), C11(H11)
;
_olex2_submission_special_instructions 'No special instructions were received'

loop_
_space_group_symop_operation_xyz
'x, y, z'
'-x, -y, z+1/2'
'x+1/2, -y+1/2, z'
'-x+1/2, y+1/2, z+1/2'

loop_
_atom_site_label
_atom_site_type_symbol
_atom_site_fract_x
_atom_site_fract_y
_atom_site_fract_z
_atom_site_U_iso_or_equiv
_atom_site_adp_type
_atom_site_occupancy
_atom_site_site_symmetry_order
_atom_site_calc_flag
_atom_site_refinement_flags_posn
_atom_site_refinement_flags_adp
_atom_site_refinement_flags_occupancy
_atom_site_disorder_assembly
_atom_site_disorder_group
I1 I 0.54549(2) 0.17967(3) 0.70403(2) 0.02647(6) Uani 1 1 d . . . . .
N1 N 0.49752(16) 0.8533(5) 0.47216(14) 0.0235(5) Uani 1 1 d . . . . .
N2 N 0.68749(16) 0.6141(5) 0.50858(13) 0.0195(4) Uani 1 1 d . . . . .
C1 C 0.67801(19) 0.8138(5) 0.44350(16) 0.0193(5) Uani 1 1 d . . . . .
C2 C 0.7597(2) 0.8958(7) 0.39583(17) 0.0236(6) Uani 1 1 d . . . . .
H2 H 0.824443 0.815497 0.406834 0.028 Uiso 1 1 calc R . . . .
C3 C 0.7447(2) 1.0945(7) 0.33284(18) 0.0283(6) Uani 1 1 d . . . . .
H3 H 0.799538 1.147781 0.299753 0.034 Uiso 1 1 calc R . . . .
C4 C 0.6503(2) 1.2188(7) 0.31682(17) 0.0279(6) Uani 1 1 d . . . . .
H4 H 0.641296 1.357986 0.273618 0.033 Uiso 1 1 calc R . . . .
C5 C 0.5700(2) 1.1389(6) 0.36394(17) 0.0247(5) Uani 1 1 d . . . . .
H5 H 0.505934 1.224573 0.353062 0.030 Uiso 1 1 calc R . . . .
C6 C 0.58189(19) 0.9336(6) 0.42740(15) 0.0202(5) Uani 1 1 d . . . . .
C7 C 0.5105(2) 0.6672(6) 0.53153(17) 0.0231(5) Uani 1 1 d . . . . .
H7 H 0.453363 0.610817 0.561755 0.028 Uiso 1 1 calc R . . . .
C8 C 0.60421(18) 0.5415(6) 0.55455(15) 0.0201(5) Uani 1 1 d . . . . .
C9 C 0.6371(2) 0.3533(5) 0.61567(16) 0.0228(5) Uani 1 1 d . . . . .
C10 C 0.7405(2) 0.3096(6) 0.60676(17) 0.0266(6) Uani 1 1 d . . . . .
H10 H 0.782660 0.190387 0.640483 0.032 Uiso 1 1 calc R . . . .
C11 C 0.76988(19) 0.4714(7) 0.54011(17) 0.0222(5) Uani 1 1 d . . . . .
H11 H 0.835970 0.481813 0.519647 0.027 Uiso 1 1 calc R . . . .

loop_
_atom_site_aniso_label
_atom_site_aniso_U_11
_atom_site_aniso_U_22
_atom_site_aniso_U_33
_atom_site_aniso_U_23
_atom_site_aniso_U_13
_atom_site_aniso_U_12
I1 0.03162(9) 0.02468(8) 0.02310(9) 0.00204(12) 0.00571(10) -0.00140(5)
N1 0.0158(10) 0.0296(12) 0.0251(11) -0.0012(9) -0.0005(9) -0.0001(9)
N2 0.0174(10) 0.0204(9) 0.0206(10) -0.0025(9) 0.0002(8) -0.0020(8)
C1 0.0184(11) 0.0200(11) 0.0196(12) -0.0032(9) 0.0004(10) -0.0025(9)
C2 0.0216(13) 0.0232(12) 0.0258(15) -0.0009(12) 0.0017(11) -0.0008(11)
C3 0.0293(14) 0.0288(13) 0.0267(14) 0.0007(12) 0.0075(12) -0.0070(12)
C4 0.0378(16) 0.0250(13) 0.0208(13) 0.0015(11) -0.0025(12) -0.0023(11)
C5 0.0254(13) 0.0254(12) 0.0234(14) -0.0028(11) -0.0042(11) 0.0005(10)
C6 0.0190(11) 0.0209(11) 0.0209(12) -0.0032(10) -0.0021(9) -0.0011(10)
C7 0.0185(12) 0.0260(13) 0.0246(13) -0.0018(11) 0.0028(10) -0.0022(9)
C8 0.0172(12) 0.0214(11) 0.0216(12) -0.0029(10) 0.0014(9) -0.0027(10)
C9 0.0240(13) 0.0212(11) 0.0231(13) -0.0004(10) 0.0038(10) -0.0014(10)
C10 0.0248(14) 0.0281(14) 0.0270(14) 0.0019(11) -0.0023(11) 0.0023(10)
C11 0.0151(13) 0.0241(13) 0.0274(15) -0.0030(12) -0.0004(11) 0.0003(10)

loop_
_atom_type_symbol
_atom_type_description
_atom_type_scat_dispersion_real
_atom_type_scat_dispersion_imag
_atom_type_scat_source
C C 0.0033 0.0016 'International Tables Vol C Tables 4.2.6.8 and 6.1.1.4'
H H 0.0000 0.0000 'International Tables Vol C Tables 4.2.6.8 and 6.1.1.4'
I I -0.4742 1.8119 'International Tables Vol C Tables 4.2.6.8 and 6.1.1.4'
N N 0.0061 0.0033 'International Tables Vol C Tables 4.2.6.8 and 6.1.1.4'

loop_
_geom_angle_atom_site_label_1
_geom_angle_atom_site_label_2
_geom_angle_atom_site_label_3
_geom_angle
_geom_angle_site_symmetry_1
_geom_angle_site_symmetry_3
_geom_angle_publ_flag
C7 N1 C6 117.6(2) . . ?
C8 N2 C1 120.2(2) . . ?
C11 N2 C1 130.7(2) . . ?
C11 N2 C8 109.1(2) . . ?
N2 C1 C2 122.3(2) . . ?
N2 C1 C6 117.1(2) . . ?
C2 C1 C6 120.5(2) . . ?
C1 C2 H2 120.4 . . ?
C3 C2 C1 119.1(3) . . ?
C3 C2 H2 120.4 . . ?
C2 C3 H3 119.5 . . ?
C2 C3 C4 121.1(3) . . ?
C4 C3 H3 119.5 . . ?
C3 C4 H4 120.1 . . ?
C5 C4 C3 119.8(3) . . ?
C5 C4 H4 120.1 . . ?
C4 C5 H5 119.6 . . ?
C4 C5 C6 120.8(3) . . ?
C6 C5 H5 119.6 . . ?
N1 C6 C1 122.7(2) . . ?
C5 C6 N1 118.6(2) . . ?
C5 C6 C1 118.7(2) . . ?
N1 C7 H7 117.8 . . ?
N1 C7 C8 124.4(3) . . ?
C8 C7 H7 117.8 . . ?
N2 C8 C7 117.9(2) . . ?
C9 C8 N2 107.1(2) . . ?
C9 C8 C7 135.0(2) . . ?
C8 C9 I1 124.1(2) . . ?
C8 C9 C10 108.1(2) . . ?
C10 C9 I1 127.8(2) . . ?
C9 C10 H10 126.2 . . ?
C11 C10 C9 107.5(2) . . ?
C11 C10 H10 126.2 . . ?
N2 C11 C10 108.3(2) . . ?
N2 C11 H11 125.9 . . ?
C10 C11 H11 125.9 . . ?

loop_
_geom_bond_atom_site_label_1
_geom_bond_atom_site_label_2
_geom_bond_distance
_geom_bond_site_symmetry_2
_geom_bond_publ_flag
I1 C9 2.070(3) . ?
N1 C6 1.401(3) . ?
N1 C7 1.293(4) . ?
N2 C1 1.399(3) . ?
N2 C8 1.393(3) . ?
N2 C11 1.368(3) . ?
C1 C2 1.402(4) . ?
C1 C6 1.410(4) . ?
C2 H2 0.9500 . ?
C2 C3 1.377(4) . ?
C3 H3 0.9500 . ?
C3 C4 1.397(4) . ?
C4 H4 0.9500 . ?
C4 C5 1.379(4) . ?
C5 H5 0.9500 . ?
C5 C6 1.396(4) . ?
C7 H7 0.9500 . ?
C7 C8 1.418(4) . ?
C8 C9 1.382(4) . ?
C9 C10 1.404(4) . ?
C10 H10 0.9500 . ?
C10 C11 1.380(4) . ?
C11 H11 0.9500 . ?

loop_
_twin_individual_id
_twin_individual_mass_fraction_refined
1 0.56(2)
2 0.44(2)
